data_2211397
loop_
_publ_author_name
'Rademeyer, Melanie'

_publ_section_title
;
 <i>trans</i>-Cyclohexane-1,4-diammonium dibromide
;
_journal_coeditor_code FL2078
_journal_issue 12
_journal_name_full 'Acta Crystallographica Section E'
_journal_page_first o5767
_journal_page_last o5769
_journal_paper_doi 10.1107/S1600536806047908
_journal_volume 62
_journal_year 2006
_chemical_formula_iupac 'C6 H16 N2 2+, 2Br-'
_chemical_formula_moiety 'C6 H16 N2 2+, 2Br-'
_chemical_formula_sum 'C6 H16 Br2 N2'
_chemical_formula_weight 276.03
_chemical_name_systematic
;
trans-1,4-Diaminocyclohexane dihydrobromide
;
_space_group_IT_number 61
_symmetry_cell_setting orthorhombic
_symmetry_space_group_name_Hall '-P 2ac 2ab'
_symmetry_space_group_name_H-M 'P b c a'
_atom_sites_solution_hydrogens geom
_atom_sites_solution_primary direct
_atom_sites_solution_secondary difmap
_audit_creation_method SHELXL-97
_cell_angle_alpha 90.00
_cell_angle_beta 90.00
_cell_angle_gamma 90.00
_cell_formula_units_Z 4
_cell_length_a 7.4264(6)
_cell_length_b 8.9074(6)
_cell_length_c 15.8018(14)
_cell_measurement_reflns_used 3526
_cell_measurement_temperature 295(2)
_cell_measurement_theta_max 31.7931
_cell_measurement_theta_min 3.7510
_cell_volume 1045.29(14)
_computing_cell_refinement 'CrysAlis RED (Oxford Diffraction, 2006)'
_computing_data_collection 'CrysAlis CCD (Oxford Diffraction, 2006)'
_computing_data_reduction 'CrysAlis RED'
_computing_molecular_graphics 'ORTEP-3 for Windows (Farrugia, 1997) and Mercury (Macrae <i>et al.</i>, 2006)'
_computing_publication_material 'PLATON (Spek, 2003) and WinGX (Farrugia, 1999)'
_computing_structure_refinement 'SHELXL97 (Sheldrick, 1997)'
_computing_structure_solution 'SHELXS97 (Sheldrick, 1997)'
_diffrn_ambient_temperature 295(2)
_diffrn_measured_fraction_theta_full 0.999
_diffrn_measured_fraction_theta_max 0.942
_diffrn_measurement_device_type 'Oxford Excalibur2'
_diffrn_measurement_method 'omega--2theta scans'
_diffrn_radiation_monochromator graphite
_diffrn_radiation_source 'fine-focus sealed tube'
_diffrn_radiation_type MoK\a
_diffrn_radiation_wavelength 0.71073
_diffrn_reflns_av_R_equivalents 0.0427
_diffrn_reflns_av_sigmaI/netI 0.0324
_diffrn_reflns_limit_h_max 8
_diffrn_reflns_limit_h_min -10
_diffrn_reflns_limit_k_max 13
_diffrn_reflns_limit_k_min -13
_diffrn_reflns_limit_l_max 22
_diffrn_reflns_limit_l_min -23
_diffrn_reflns_number 8858
_diffrn_reflns_theta_full 25.00
_diffrn_reflns_theta_max 31.86
_diffrn_reflns_theta_min 3.77
_diffrn_standards_decay_% n/a
_diffrn_standards_interval_count n/a
_diffrn_standards_interval_time n/a
_diffrn_standards_number n/a
_exptl_absorpt_coefficient_mu 7.699
_exptl_absorpt_correction_T_max 0.2156
_exptl_absorpt_correction_T_min 0.0740
_exptl_absorpt_correction_type multi-scan
_exptl_absorpt_process_details '(Blessing, 1995)'
_exptl_crystal_colour colourless
_exptl_crystal_density_diffrn 1.754
_exptl_crystal_density_method 'not measured'
_exptl_crystal_description block
_exptl_crystal_F_000 544
_exptl_crystal_size_max 0.40
_exptl_crystal_size_mid 0.30
_exptl_crystal_size_min 0.20
_refine_diff_density_max 0.661
_refine_diff_density_min -0.764
_refine_ls_extinction_coef 0.049(2)
_refine_ls_extinction_expression Fc^*^=kFc[1+0.001xFc^2^\l^3^/sin(2\q)]^-1/4^
_refine_ls_extinction_method SHELXL97
_refine_ls_goodness_of_fit_ref 1.078
_refine_ls_hydrogen_treatment constr
_refine_ls_matrix_type full
_refine_ls_number_parameters 47
_refine_ls_number_reflns 1683
_refine_ls_number_restraints 0
_refine_ls_restrained_S_all 1.078
_refine_ls_R_factor_all 0.0832
_refine_ls_R_factor_gt 0.0490
_refine_ls_shift/su_max 0.001
_refine_ls_shift/su_mean 0.000
_refine_ls_structure_factor_coef Fsqd
_refine_ls_weighting_details 'calc w=1/[\s^2^(Fo^2^)+(0.0375P)^2^+2.6029P] where P=(Fo^2^+2Fc^2^)/3'
_refine_ls_weighting_scheme calc
_refine_ls_wR_factor_gt 0.1013
_refine_ls_wR_factor_ref 0.1133
_reflns_number_gt 1118
_reflns_number_total 1683
_reflns_threshold_expression I>2sigma(I)
_cod_data_source_file fl2078.cif
_cod_data_source_block I
_cod_database_code 2211397
_cod_database_fobs_code 2211397

loop_
_symmetry_equiv_pos_as_xyz
'x, y, z'
'-x+1/2, -y, z+1/2'
'-x, y+1/2, -z+1/2'
'x+1/2, -y+1/2, -z'
'-x, -y, -z'
'x-1/2, y, -z-1/2'
'x, -y-1/2, z-1/2'
'-x-1/2, y-1/2, z'

loop_
_atom_site_type_symbol
_atom_site_label
_atom_site_fract_x
_atom_site_fract_y
_atom_site_fract_z
_atom_site_U_iso_or_equiv
_atom_site_adp_type
_atom_site_calc_flag
_atom_site_refinement_flags
_atom_site_occupancy
N N1 -0.0929(4) 0.6423(3) 0.34426(19) 0.0329(7) Uani d . 1
H H1A -0.0409 0.6053 0.2980 0.049 Uiso calc R 1
H H1B -0.0866 0.7421 0.3433 0.049 Uiso calc R 1
H H1C -0.2078 0.6140 0.3458 0.049 Uiso calc R 1
C C1 0.0021(5) 0.5845(4) 0.4208(2) 0.0269(7) Uani d . 1
H H1 0.1278 0.6179 0.4192 0.032 Uiso calc R 1
C C2 -0.0024(5) 0.4137(4) 0.4208(2) 0.0321(8) Uani d . 1
H H2A 0.0599 0.3762 0.3712 0.039 Uiso calc R 1
H H2B -0.1263 0.3796 0.4182 0.039 Uiso calc R 1
C C3 -0.0872(6) 0.6484(4) 0.4994(2) 0.0295(8) Uani d . 1
H H3A -0.2140 0.6222 0.4995 0.035 Uiso calc R 1
H H3B -0.0775 0.7570 0.4989 0.035 Uiso calc R 1
Br Br1 0.01149(5) 0.00436(4) 0.34632(2) 0.03611(19) Uani d . 1

loop_
_atom_site_aniso_label
_atom_site_aniso_U_11
_atom_site_aniso_U_22
_atom_site_aniso_U_33
_atom_site_aniso_U_12
_atom_site_aniso_U_13
_atom_site_aniso_U_23
N1 0.0425(17) 0.0307(15) 0.0257(15) -0.0031(13) 0.0011(14) -0.0016(13)
C1 0.0269(16) 0.0254(14) 0.0283(18) -0.0035(14) 0.002(2) -0.0037(12)
C2 0.044(2) 0.0213(13) 0.0306(19) -0.0007(15) 0.003(2) -0.0076(13)
C3 0.0342(19) 0.0236(15) 0.0306(18) 0.0054(16) 0.0020(14) -0.0048(13)
Br1 0.0400(3) 0.0321(2) 0.0362(3) -0.0032(2) -0.00133(15) 0.00489(16)

loop_
_atom_type_symbol
_atom_type_description
_atom_type_scat_dispersion_real
_atom_type_scat_dispersion_imag
_atom_type_scat_source
C C 0.0033 0.0016 'International Tables Vol C Tables 4.2.6.8 and 6.1.1.4'
H H 0.0000 0.0000 'International Tables Vol C Tables 4.2.6.8 and 6.1.1.4'
Br Br -0.2901 2.4595 'International Tables Vol C Tables 4.2.6.8 and 6.1.1.4'
N N 0.0061 0.0033 'International Tables Vol C Tables 4.2.6.8 and 6.1.1.4'

loop_
_geom_angle_atom_site_label_1
_geom_angle_atom_site_label_2
_geom_angle_atom_site_label_3
_geom_angle_site_symmetry_1
_geom_angle_site_symmetry_3
_geom_angle
C1 N1 H1A . . 109.5
C1 N1 H1B . . 109.5
H1A N1 H1B . . 109.5
C1 N1 H1C . . 109.5
H1A N1 H1C . . 109.5
H1B N1 H1C . . 109.5
N1 C1 C3 . . 109.1(3)
N1 C1 C2 . . 109.6(3)
C3 C1 C2 . . 111.4(3)
N1 C1 H1 . . 108.9
C3 C1 H1 . . 108.9
C2 C1 H1 . . 108.9
C1 C2 C3 . 5_566 110.6(3)
C1 C2 H2A . . 109.5
C3 C2 H2A 5_566 . 109.5
C1 C2 H2B . . 109.5
C3 C2 H2B 5_566 . 109.5
H2A C2 H2B . . 108.1
C1 C3 C2 . 5_566 110.4(3)
C1 C3 H3A . . 109.6
C2 C3 H3A 5_566 . 109.6
C1 C3 H3B . . 109.6
C2 C3 H3B 5_566 . 109.6
H3A C3 H3B . . 108.1

loop_
_geom_bond_atom_site_label_1
_geom_bond_atom_site_label_2
_geom_bond_site_symmetry_2
_geom_bond_distance
N1 C1 . 1.492(4)
N1 H1A . 0.8900
N1 H1B . 0.8900
N1 H1C . 0.8900
C1 C3 . 1.518(5)
C1 C2 . 1.521(5)
C1 H1 . 0.9800
C2 C3 5_566 1.529(5)
C2 H2A . 0.9700
C2 H2B . 0.9700
C3 C2 5_566 1.529(5)
C3 H3A . 0.9700
C3 H3B . 0.9700

loop_
_geom_hbond_atom_site_label_D
_geom_hbond_atom_site_label_H
_geom_hbond_atom_site_label_A
_geom_hbond_site_symmetry_A
_geom_hbond_distance_DH
_geom_hbond_distance_HA
_geom_hbond_distance_DA
_geom_hbond_angle_DHA
N1 H1A Br1 3 0.89 2.46 3.308(3) 159.2
N1 H1B Br1 1_565 0.89 2.45 3.317(3) 165.5
N1 H1C Br1 8_565 0.89 2.46 3.343(3) 172.9

loop_
_geom_torsion_atom_site_label_1
_geom_torsion_atom_site_label_2
_geom_torsion_atom_site_label_3
_geom_torsion_atom_site_label_4
_geom_torsion_site_symmetry_4
_geom_torsion
N1 C1 C2 C3 5_566 -177.6(3)
C3 C1 C2 C3 5_566 -56.8(5)
N1 C1 C3 C2 5_566 177.8(3)
C2 C1 C3 C2 5_566 56.7(5)
